data_2200234
loop_
_publ_author_name
'Bond, Andrew D.'
'Davies, John E.'
'Griffiths, Joanne'
'Rawson, Jeremy M.'

_publ_section_title
;
 Pentafluorobenzonitrile
;
_journal_issue 3
_journal_name_full 'Acta Crystallographica Section E'
_journal_page_first o231
_journal_page_last o233
_journal_paper_doi 10.1107/S1600536801002641
_journal_volume 57
_journal_year 2001
_chemical_formula_iupac 'C7 F5 N'
_chemical_formula_moiety 'C7 F5 N'
_chemical_formula_sum 'C7 F5 N'
_chemical_formula_weight 193.08
_chemical_melting_point 268
_chemical_name_common Pentafluorobenzonitrile
_chemical_name_systematic Pentafluorobenzonitrile
_space_group_IT_number 64
_symmetry_cell_setting orthorhombic
_symmetry_space_group_name_Hall '-C 2ac 2'
_symmetry_space_group_name_H-M 'C m c a'
_cell_angle_alpha 90.00
_cell_angle_beta 90.00
_cell_angle_gamma 90.00
_cell_formula_units_Z 8
_cell_length_a 7.6864(5)
_cell_length_b 9.5175(3)
_cell_length_c 18.3480(12)
_cell_measurement_reflns_used 2861
_cell_measurement_temperature 180(2)
_cell_measurement_theta_max 27.48
_cell_measurement_theta_min 1.0
_cell_volume 1342.25(13)
_computing_cell_refinement 'HKL SCALEPACK (Otwinowski & Minor, 1997)'
_computing_data_collection 'COLLECT (Nonius BV, 1998)'
_computing_data_reduction
;
HKL DENZO and SCALEPACK
;
_computing_molecular_graphics 'XP (Sheldrick, 1993)'
_computing_publication_material SHELXL97
_computing_structure_refinement 'SHELXL97 (Sheldrick, 1997)'
_computing_structure_solution 'SHELXS97 (Sheldrick, 1997)'
_diffrn_ambient_temperature 180(2)
_diffrn_detector_area_resol_mean 9
_diffrn_measurement_device '95mm CCD camera on \k-goniostat'
_diffrn_measurement_device_type KappaCCD
_diffrn_measurement_method CCD
_diffrn_radiation_monochromator 'horizonally-mounted graphite crystal'
_diffrn_radiation_source 'fine-focus sealed tube'
_diffrn_radiation_type MoK\a
_diffrn_radiation_wavelength .71073
_diffrn_reflns_av_R_equivalents .0521
_diffrn_reflns_av_sigmaI/netI .0308
_diffrn_reflns_limit_h_max 9
_diffrn_reflns_limit_h_min 0
_diffrn_reflns_limit_k_max 12
_diffrn_reflns_limit_k_min -12
_diffrn_reflns_limit_l_max 23
_diffrn_reflns_limit_l_min -23
_diffrn_reflns_number 4072
_diffrn_reflns_theta_max 27.46
_diffrn_reflns_theta_min 2.22
_diffrn_standards_decay_% 0
_diffrn_standards_number 0
_exptl_absorpt_coefficient_mu .213
_exptl_absorpt_correction_type none
_exptl_crystal_colour colourless
_exptl_crystal_density_diffrn 1.911
_exptl_crystal_density_method 'not measured'
_exptl_crystal_description cylinder
_exptl_crystal_F_000 752
_exptl_crystal_size_rad .35
_refine_diff_density_max .251
_refine_diff_density_min -.242
_refine_ls_extinction_coef .016(4)
_refine_ls_extinction_method SHELXL97
_refine_ls_goodness_of_fit_all 1.118
_refine_ls_goodness_of_fit_ref 1.147
_refine_ls_matrix_type full
_refine_ls_number_parameters 68
_refine_ls_number_reflns 819
_refine_ls_number_restraints 0
_refine_ls_restrained_S_all 1.410
_refine_ls_R_factor_all .0440
_refine_ls_R_factor_gt .0365
_refine_ls_shift/su_max <0.001
_refine_ls_shift/su_mean <0.001
_refine_ls_structure_factor_coef Fsqd
_refine_ls_weighting_details
;
 w = 1/[\s^2^(Fo^2^)+(0.0592P)^2^+0.5299P] where P = (Fo^2^+2Fc^2^)/3
;
_refine_ls_weighting_scheme calc
_refine_ls_wR_factor_all .1357
_refine_ls_wR_factor_ref .1076
_reflns_number_gt 732
_reflns_number_total 820
_reflns_threshold_expression I>2sigma(I)
_cod_data_source_file wn6003.cif
_cod_data_source_block I
_cod_depositor_comments
;
The following automatic conversions were performed:
'_symmetry_cell_setting' value 'Orthorhombic' changed to 'orthorhombic'
according to '/home/saulius/struct/CIF-dictionaries/cif_core.dic'
dictionary named 'cif_core.dic' version 2.4.1 from 2010-06-29.

Automatic conversion script
Id: cif_fix_enum 1527 2010-12-29 10:47:43Z saulius 

The following automatic conversions were performed:

'_symmetry_cell_setting' value 'Orthorhombic' changed to
'orthorhombic' according to
/home/saulius/struct/CIF-dictionaries/cif_core.dic dictionary named
'cif_core.dic' version 2.4.1 from 2010-06-29.

Automatic conversion script
Id: cif_fix_values 1715 2011-07-08 13:25:40Z adriana 
;
_cod_database_code 2200234
_cod_database_fobs_code 2200234

loop_
_symmetry_equiv_pos_as_xyz
'x, y, z'
'-x, -y+1/2, z+1/2'
'-x, y+1/2, -z+1/2'
'x, -y, -z'
'x+1/2, y+1/2, z'
'-x+1/2, -y+1, z+1/2'
'-x+1/2, y+1, -z+1/2'
'x+1/2, -y+1/2, -z'
'-x, -y, -z'
'x, y-1/2, -z-1/2'
'x, -y-1/2, z-1/2'
'-x, y, z'
'-x+1/2, -y+1/2, -z'
'x+1/2, y, -z-1/2'
'x+1/2, -y, z-1/2'
'-x+1/2, y+1/2, z'

loop_
_atom_site_aniso_label
_atom_site_aniso_U_11
_atom_site_aniso_U_22
_atom_site_aniso_U_33
_atom_site_aniso_U_12
_atom_site_aniso_U_13
_atom_site_aniso_U_23
F3 .0277(5) .0426(5) .0531(6) .0058(3) .0084(4) .0006(4)
F4 .0378(5) .0462(6) .0510(6) -.0153(4) -.0104(4) -.0009(4)
F5 .0697(9) .0305(7) .0374(7) .000 .000 -.0114(5)
N1 .0715(13) .0343(9) .0380(10) .000 .000 -.0081(7)
C1 .0419(10) .0266(8) .0290(9) .000 .000 .0011(7)
C2 .0313(9) .0223(8) .0235(8) .000 .000 .0020(6)
C3 .0263(7) .0268(6) .0288(6) .0023(4) .0023(5) .0048(5)
C4 .0302(7) .0297(7) .0287(7) -.0072(5) -.0045(5) .0035(5)
C5 .0434(11) .0233(8) .0229(9) .000 .000 -.0022(6)

loop_
_atom_site_label
_atom_site_fract_x
_atom_site_fract_y
_atom_site_fract_z
_atom_site_U_iso_or_equiv
_atom_site_thermal_displace_type
_atom_site_calc_flag
_atom_site_refinement_flags
_atom_site_occupancy
_atom_site_disorder_group
_atom_site_type_symbol
F3 .19431(11) .13388(9) .65670(5) .0411(3) Uani d . 1 . F
F4 .19455(12) -.09958(10) .57154(5) .0450(3) Uani d . 1 . F
F5 .5000 -.21505(12) .53032(7) .0459(4) Uani d S 1 . F
N1 .5000 .3606(2) .73871(10) .0479(5) Uani d S 1 . N
C1 .5000 .2619(2) .70317(10) .0325(4) Uani d S 1 . C
C2 .5000 .1383(2) .65861(9) .0257(4) Uani d S 1 . C
C3 .3447(2) .07690(13) .63639(7) .0273(3) Uani d . 1 . C
C4 .3441(2) -.04187(13) .59347(7) .0295(4) Uani d . 1 . C
C5 .5000 -.1014(2) .57246(9) .0298(4) Uani d S 1 . C

loop_
_atom_type_symbol
_atom_type_description
_atom_type_scat_dispersion_real
_atom_type_scat_dispersion_imag
_atom_type_scat_source
C C .0033 .0016 'International Tables Vol C Tables 4.2.6.8 and 6.1.1.4'
N N .0061 .0033 'International Tables Vol C Tables 4.2.6.8 and 6.1.1.4'
F F .0171 .0103 'International Tables Vol C Tables 4.2.6.8 and 6.1.1.4'

loop_
_geom_angle_atom_site_label_1
_geom_angle_atom_site_label_2
_geom_angle_atom_site_label_3
_geom_angle_site_symmetry_1
_geom_angle_site_symmetry_3
_geom_angle
N1 C1 C2 . . 180.0(2)
C3 C2 C3 . 12_655 118.3(2)
C3 C2 C1 . . 120.83(8)
C3 C2 C1 12_655 . 120.83(8)
F3 C3 C4 . . 119.46(11)
F3 C3 C2 . . 119.51(12)
C4 C3 C2 . . 121.02(11)
F4 C4 C3 . . 120.82(11)
F4 C4 C5 . . 119.60(12)
C3 C4 C5 . . 119.57(12)
F5 C5 C4 . 12_655 119.75(8)
F5 C5 C4 . . 119.75(8)
C4 C5 C4 12_655 . 120.5(2)

loop_
_geom_bond_atom_site_label_1
_geom_bond_atom_site_label_2
_geom_bond_site_symmetry_2
_geom_bond_distance
_geom_bond_publ_flag
F3 C3 . 1.3299(15) ?
F4 C4 . 1.3360(14) ?
F5 C5 . 1.330(2) ?
N1 C1 . 1.144(3) ?
C1 C2 . 1.432(2) ?
C2 C3 . 1.390(2) ?
C2 C3 12_655 1.3905(15) ?
C3 C4 . 1.378(2) ?
C4 C5 . 1.381(2) ?
C5 C4 12_655 1.381(2) ?

loop_
_geom_torsion_atom_site_label_1
_geom_torsion_atom_site_label_2
_geom_torsion_atom_site_label_3
_geom_torsion_atom_site_label_4
_geom_torsion_site_symmetry_1
_geom_torsion_site_symmetry_4
_geom_torsion
N1 C1 C2 C3 . . -9E1(10)
N1 C1 C2 C3 . 12_655 9E1(10)
C3 C2 C3 F3 12_655 . -179.78(9)
C1 C2 C3 F3 . . .1(2)
C3 C2 C3 C4 12_655 . .0(2)
C1 C2 C3 C4 . . 179.94(14)
F3 C3 C4 F4 . . .6(2)
C2 C3 C4 F4 . . -179.20(12)
F3 C3 C4 C5 . . -179.85(13)
C2 C3 C4 C5 . . .3(2)
F4 C4 C5 F5 . . .4(2)
C3 C4 C5 F5 . . -179.19(13)
F4 C4 C5 C4 . 12_655 178.82(9)
C3 C4 C5 C4 . 12_655 -.7(3)
